data_2104408
loop_
_publ_author_name
'Das, Birinchi K.'
'Bora, Sanchay J.'
'Bhattacharyya, Manjit K.'
'Barman, Rama K.'

_publ_section_title
;
 Inverse bilayer structure of mononuclear Co^II^ and Ni^II^ complexes
 of the type <i>M</i>(H~2~O)~3~(SO~4~)(4-CNpy)~2~
;
_journal_coeditor_code ZB5003
_journal_issue 4
_journal_name_full 'Acta Crystallographica Section B'
_journal_page_first 467
_journal_page_last 473
_journal_paper_doi 10.1107/S0108768109021090
_journal_volume 65
_journal_year 2009
_chemical_formula_sum 'C12 H16 N4 Ni O8 S'
_chemical_formula_weight 435.06
_chemical_name_systematic
;
Tris(aqua)bis(4-cyanopyridine)nickel(II) sulphate.H~2~O
;
_space_group_IT_number 14
_symmetry_cell_setting monoclinic
_symmetry_space_group_name_Hall '-P 2ybc'
_symmetry_space_group_name_H-M 'P 1 21/c 1'
_atom_sites_solution_hydrogens geom
_atom_sites_solution_primary direct
_atom_sites_solution_secondary difmap
_cell_angle_alpha 90.00
_cell_angle_beta 94.6440(10)
_cell_angle_gamma 90.00
_cell_formula_units_Z 4
_cell_length_a 17.2117(8)
_cell_length_b 8.4275(4)
_cell_length_c 12.5984(6)
_cell_measurement_temperature 293(2)
_cell_volume 1821.42(15)
_computing_structure_refinement 'SHELXL-97 (Sheldrick, 1997)'
_computing_structure_solution 'SHELHS-97 (Sheldrick, 1997)'
_diffrn_ambient_temperature 293(2)
_diffrn_measured_fraction_theta_full 0.921
_diffrn_measured_fraction_theta_max 0.921
_diffrn_measurement_device_type 'Bruker AXS CCD'
_diffrn_measurement_method '\f and \w scans'
_diffrn_radiation_monochromator graphite
_diffrn_radiation_source 'fine-focus sealed tube'
_diffrn_radiation_type MoK\a
_diffrn_radiation_wavelength 0.71073
_diffrn_reflns_av_R_equivalents 0.0177
_diffrn_reflns_av_sigmaI/netI 0.0249
_diffrn_reflns_limit_h_max 20
_diffrn_reflns_limit_h_min -21
_diffrn_reflns_limit_k_max 10
_diffrn_reflns_limit_k_min -9
_diffrn_reflns_limit_l_max 16
_diffrn_reflns_limit_l_min -7
_diffrn_reflns_number 10611
_diffrn_reflns_theta_full 28.03
_diffrn_reflns_theta_max 28.03
_diffrn_reflns_theta_min 2.37
_exptl_absorpt_coefficient_mu 1.227
_exptl_absorpt_correction_T_max 1.000000
_exptl_absorpt_correction_T_min 0.756796
_exptl_absorpt_correction_type multi-scan
_exptl_absorpt_process_details SADABS
_exptl_crystal_colour blue
_exptl_crystal_density_diffrn 1.587
_exptl_crystal_density_method 'not measured'
_exptl_crystal_description 'rectangular block'
_exptl_crystal_F_000 896
_exptl_crystal_size_max 0.40
_exptl_crystal_size_mid 0.35
_exptl_crystal_size_min 0.20
_refine_diff_density_max 0.299
_refine_diff_density_min -0.332
_refine_ls_extinction_coef 0.0026(4)
_refine_ls_extinction_expression Fc^*^=kFc[1+0.001xFc^2^\l^3^/sin(2\q)]^-1/4^
_refine_ls_extinction_method SHELXL
_refine_ls_goodness_of_fit_ref 1.030
_refine_ls_hydrogen_treatment mixed
_refine_ls_matrix_type full
_refine_ls_number_parameters 268
_refine_ls_number_reflns 4058
_refine_ls_number_restraints 0
_refine_ls_restrained_S_all 1.030
_refine_ls_R_factor_all 0.0318
_refine_ls_R_factor_gt 0.0247
_refine_ls_shift/su_max 0.001
_refine_ls_shift/su_mean 0.000
_refine_ls_structure_factor_coef Fsqd
_refine_ls_weighting_details 'calc w=1/[\s^2^(Fo^2^)+(0.0315P)^2^+0.4846P] where P=(Fo^2^+2Fc^2^)/3'
_refine_ls_weighting_scheme calc
_refine_ls_wR_factor_gt 0.0618
_refine_ls_wR_factor_ref 0.0644
_reflns_number_gt 3447
_reflns_number_total 4058
_reflns_threshold_expression >2sigma(I)
_cod_data_source_file zb5003.cif
_cod_data_source_block niso4
_cod_original_sg_symbol_H-M P2~1~/c
_cod_database_code 2104408
_cod_database_fobs_code 2104408

loop_
_symmetry_equiv_pos_as_xyz
'x, y, z'
'-x, y+1/2, -z+1/2'
'-x, -y, -z'
'x, -y-1/2, z-1/2'

loop_
_atom_site_type_symbol
_atom_site_label
_atom_site_fract_x
_atom_site_fract_y
_atom_site_fract_z
_atom_site_U_iso_or_equiv
_atom_site_adp_type
_atom_site_calc_flag
_atom_site_refinement_flags
_atom_site_occupancy
_atom_site_disorder_assembly
_atom_site_disorder_group
Ni Ni1 0.152558(11) 0.54351(2) 0.797708(15) 0.02633(7) Uani d . 1 . .
S S1 0.11529(2) 0.92192(4) 0.83390(3) 0.02831(10) Uani d . 1 . .
O O1 0.08019(7) 0.61324(16) 0.66800(10) 0.0349(3) Uani d . 1 . .
H H1A 0.0404(16) 0.565(3) 0.646(2) 0.074(8) Uiso d . 1 . .
H H1B 0.0712(14) 0.712(3) 0.6740(19) 0.063(7) Uiso d . 1 . .
O O2 0.15262(9) 0.31550(15) 0.73347(12) 0.0438(3) Uani d . 1 . .
H H2A 0.1552(14) 0.240(3) 0.769(2) 0.066(8) Uiso d . 1 . .
H H2B 0.1285(14) 0.297(3) 0.675(2) 0.067(8) Uiso d . 1 . .
O O3 0.05605(8) 0.50030(17) 0.88414(11) 0.0390(3) Uani d . 1 . .
H H3A 0.0168(15) 0.490(3) 0.849(2) 0.060(7) Uiso d . 1 . .
H H3B 0.0622(14) 0.425(3) 0.927(2) 0.069(8) Uiso d . 1 . .
N N1 0.22368(8) 0.47184(16) 0.93203(10) 0.0303(3) Uani d . 1 . .
N N2 0.25035(8) 0.59205(16) 0.70649(11) 0.0323(3) Uani d . 1 . .
O O4 0.16119(7) 0.77496(13) 0.85706(9) 0.0336(3) Uani d . 1 . .
O O5 0.08827(7) 0.92793(14) 0.71873(9) 0.0372(3) Uani d . 1 . .
O O6 0.04725(9) 0.92801(18) 0.89786(12) 0.0555(4) Uani d . 1 . .
O O7 0.16605(9) 1.05980(14) 0.86198(11) 0.0496(4) Uani d . 1 . .
C C1 0.20928(10) 0.5259(2) 1.02928(13) 0.0348(4) Uani d . 1 . .
H H1 0.1663 0.5911 1.0355 0.042 Uiso calc R 1 . .
C C2 0.25616(11) 0.4878(3) 1.12034(14) 0.0424(4) Uani d . 1 . .
H H2 0.2444 0.5251 1.1867 0.051 Uiso calc R 1 . .
C C3 0.32129(10) 0.3923(3) 1.11026(14) 0.0446(4) Uani d . 1 . .
C C4 0.33618(11) 0.3333(2) 1.01051(16) 0.0475(5) Uani d . 1 . .
H H4 0.3788 0.2681 1.0022 0.057 Uiso calc R 1 . .
C C5 0.28524(10) 0.3752(2) 0.92417(14) 0.0406(4) Uani d . 1 . .
H H5 0.2940 0.3345 0.8576 0.049 Uiso calc R 1 . .
C C6 0.37291(12) 0.3554(4) 1.20477(17) 0.0652(7) Uani d . 1 . .
N N3 0.41228(12) 0.3274(4) 1.27990(17) 0.1003(10) Uani d . 1 . .
C C7 0.24366(10) 0.5589(2) 0.60130(14) 0.0384(4) Uani d . 1 . .
H H7 0.1971 0.5154 0.5719 0.046 Uiso calc R 1 . .
C C8 0.30273(11) 0.5864(2) 0.53484(14) 0.0433(4) Uani d . 1 . .
H H8 0.2958 0.5623 0.4627 0.052 Uiso calc R 1 . .
C C9 0.37262(10) 0.6511(3) 0.57867(15) 0.0462(4) Uani d . 1 . .
C C10 0.38117(11) 0.6853(3) 0.68756(16) 0.0496(5) Uani d . 1 . .
H H10 0.4275 0.7269 0.7190 0.059 Uiso calc R 1 . .
C C11 0.31841(10) 0.6554(2) 0.74763(14) 0.0404(4) Uani d . 1 . .
H H11 0.3235 0.6802 0.8198 0.049 Uiso calc R 1 . .
C C12 0.43379(12) 0.6858(4) 0.50822(18) 0.0698(7) Uani d . 1 . .
N N4 0.47817(13) 0.7166(4) 0.44924(18) 0.1124(12) Uani d . 1 . .
O O8 0.07449(10) 0.25838(17) 0.52504(11) 0.0448(3) Uani d . 1 . .
H H8A 0.0314(15) 0.286(3) 0.5423(18) 0.058(7) Uiso d . 1 . .
H H8B 0.0910(16) 0.326(3) 0.492(2) 0.075(9) Uiso d . 1 . .

loop_
_atom_site_aniso_label
_atom_site_aniso_U_11
_atom_site_aniso_U_22
_atom_site_aniso_U_33
_atom_site_aniso_U_12
_atom_site_aniso_U_13
_atom_site_aniso_U_23
Ni1 0.02690(11) 0.02506(11) 0.02639(11) -0.00021(7) -0.00190(7) 0.00150(7)
S1 0.0318(2) 0.02456(19) 0.0282(2) 0.00245(14) -0.00001(15) 0.00102(14)
O1 0.0351(7) 0.0325(7) 0.0352(6) -0.0010(5) -0.0088(5) -0.0008(5)
O2 0.0686(9) 0.0263(6) 0.0347(7) -0.0026(6) -0.0075(6) 0.0006(6)
O3 0.0299(7) 0.0478(7) 0.0384(7) -0.0058(5) -0.0020(5) 0.0084(6)
N1 0.0308(7) 0.0307(7) 0.0290(7) 0.0020(5) -0.0007(5) 0.0026(5)
N2 0.0320(7) 0.0346(7) 0.0300(7) -0.0020(5) 0.0009(5) 0.0003(6)
O4 0.0367(6) 0.0259(5) 0.0363(6) 0.0048(4) -0.0082(5) -0.0015(5)
O5 0.0384(7) 0.0386(6) 0.0328(6) 0.0033(5) -0.0072(5) 0.0010(5)
O6 0.0524(9) 0.0654(9) 0.0513(8) 0.0215(7) 0.0203(7) 0.0106(7)
O7 0.0683(9) 0.0274(6) 0.0488(8) -0.0101(6) -0.0220(7) 0.0050(5)
C1 0.0320(8) 0.0390(9) 0.0333(8) -0.0002(7) 0.0023(7) 0.0009(7)
C2 0.0374(9) 0.0606(12) 0.0290(8) -0.0081(8) 0.0016(7) 0.0028(8)
C3 0.0341(9) 0.0610(12) 0.0376(10) -0.0073(8) -0.0045(7) 0.0166(9)
C4 0.0352(10) 0.0546(12) 0.0517(11) 0.0119(8) -0.0018(8) 0.0116(9)
C5 0.0414(10) 0.0427(10) 0.0374(9) 0.0110(8) 0.0010(7) 0.0018(8)
C6 0.0401(11) 0.108(2) 0.0462(12) -0.0063(12) -0.0050(9) 0.0269(13)
N3 0.0536(12) 0.183(3) 0.0608(13) -0.0039(15) -0.0151(10) 0.0500(16)
C7 0.0351(9) 0.0450(10) 0.0345(9) -0.0061(7) -0.0002(7) -0.0004(7)
C8 0.0403(10) 0.0571(11) 0.0326(9) -0.0005(8) 0.0031(7) 0.0012(8)
C9 0.0338(9) 0.0633(12) 0.0418(10) -0.0017(9) 0.0041(8) 0.0105(9)
C10 0.0324(9) 0.0680(13) 0.0472(11) -0.0097(9) -0.0036(8) 0.0067(10)
C11 0.0372(9) 0.0518(11) 0.0314(8) -0.0054(8) -0.0031(7) -0.0001(8)
C12 0.0375(11) 0.123(2) 0.0484(12) -0.0137(13) 0.0015(9) 0.0104(13)
N4 0.0528(13) 0.226(4) 0.0598(14) -0.0377(17) 0.0106(11) 0.0197(17)
O8 0.0554(9) 0.0402(7) 0.0394(7) 0.0008(7) 0.0069(6) 0.0016(6)

loop_
_atom_type_symbol
_atom_type_description
_atom_type_scat_dispersion_real
_atom_type_scat_dispersion_imag
_atom_type_scat_source
C C 0.0033 0.0016 'International Tables Vol C Tables 4.2.6.8 and 6.1.1.4'
H H 0.0000 0.0000 'International Tables Vol C Tables 4.2.6.8 and 6.1.1.4'
N N 0.0061 0.0033 'International Tables Vol C Tables 4.2.6.8 and 6.1.1.4'
O O 0.0106 0.0060 'International Tables Vol C Tables 4.2.6.8 and 6.1.1.4'
S S 0.1246 0.1234 'International Tables Vol C Tables 4.2.6.8 and 6.1.1.4'
Ni Ni 0.3393 1.1124 'International Tables Vol C Tables 4.2.6.8 and 6.1.1.4'

loop_
_geom_angle_atom_site_label_1
_geom_angle_atom_site_label_2
_geom_angle_atom_site_label_3
_geom_angle_site_symmetry_1
_geom_angle_site_symmetry_3
_geom_angle
_geom_angle_publ_flag
O1 Ni1 O2 . . 88.52(6) ?
O1 Ni1 O4 . . 92.21(5) ?
O2 Ni1 O4 . . 175.37(5) ?
O1 Ni1 O3 . . 90.46(6) ?
O2 Ni1 O3 . . 93.84(6) ?
O4 Ni1 O3 . . 90.72(5) ?
O1 Ni1 N1 . . 178.50(5) ?
O2 Ni1 N1 . . 91.67(6) ?
O4 Ni1 N1 . . 87.72(5) ?
O3 Ni1 N1 . . 88.05(6) ?
O1 Ni1 N2 . . 88.34(5) ?
O2 Ni1 N2 . . 86.73(6) ?
O4 Ni1 N2 . . 88.72(5) ?
O3 Ni1 N2 . . 178.65(5) ?
N1 Ni1 N2 . . 93.15(5) ?
O6 S1 O7 . . 108.76(9) ?
O6 S1 O4 . . 110.79(8) ?
O7 S1 O4 . . 108.27(7) ?
O6 S1 O5 . . 109.40(8) ?
O7 S1 O5 . . 109.77(7) ?
O4 S1 O5 . . 109.82(7) ?
Ni1 O1 H1A . . 124.1(18) ?
Ni1 O1 H1B . . 108.2(16) ?
H1A O1 H1B . . 111(2) ?
Ni1 O2 H2A . . 122.2(19) ?
Ni1 O2 H2B . . 120.0(17) ?
H2A O2 H2B . . 111(2) ?
Ni1 O3 H3A . . 114.4(18) ?
Ni1 O3 H3B . . 114.0(17) ?
H3A O3 H3B . . 110(2) ?
C5 N1 C1 . . 118.33(14) ?
C5 N1 Ni1 . . 121.78(11) ?
C1 N1 Ni1 . . 119.87(11) ?
C7 N2 C11 . . 117.41(15) ?
C7 N2 Ni1 . . 118.46(11) ?
C11 N2 Ni1 . . 124.13(11) ?
S1 O4 Ni1 . . 133.37(7) ?
N1 C1 C2 . . 122.45(17) ?
N1 C1 H1 . . 118.8 ?
C2 C1 H1 . . 118.8 ?
C1 C2 C3 . . 118.48(17) ?
C1 C2 H2 . . 120.8 ?
C3 C2 H2 . . 120.8 ?
C2 C3 C4 . . 119.71(16) ?
C2 C3 C6 . . 119.29(19) ?
C4 C3 C6 . . 121.0(2) ?
C5 C4 C3 . . 117.76(18) ?
C5 C4 H4 . . 121.1 ?
C3 C4 H4 . . 121.1 ?
N1 C5 C4 . . 123.21(17) ?
N1 C5 H5 . . 118.4 ?
C4 C5 H5 . . 118.4 ?
N3 C6 C3 . . 178.8(3) ?
N2 C7 C8 . . 123.31(16) ?
N2 C7 H7 . . 118.3 ?
C8 C7 H7 . . 118.3 ?
C7 C8 C9 . . 118.51(17) ?
C7 C8 H8 . . 120.7 ?
C9 C8 H8 . . 120.7 ?
C8 C9 C10 . . 119.24(17) ?
C8 C9 C12 . . 118.63(18) ?
C10 C9 C12 . . 122.10(18) ?
C11 C10 C9 . . 118.15(16) ?
C11 C10 H10 . . 120.9 ?
C9 C10 H10 . . 120.9 ?
N2 C11 C10 . . 123.36(16) ?
N2 C11 H11 . . 118.3 ?
C10 C11 H11 . . 118.3 ?
N4 C12 C9 . . 176.0(3) ?
H8A O8 H8B . . 108(3) ?

loop_
_geom_bond_atom_site_label_1
_geom_bond_atom_site_label_2
_geom_bond_site_symmetry_2
_geom_bond_distance
_geom_bond_publ_flag
Ni1 O1 . 2.0585(12) ?
Ni1 O2 . 2.0851(13) ?
Ni1 O4 . 2.0899(11) ?
Ni1 O3 . 2.0906(13) ?
Ni1 N1 . 2.0956(13) ?
Ni1 N2 . 2.1527(14) ?
S1 O6 . 1.4751(14) ?
S1 O7 . 1.4794(12) ?
S1 O4 . 1.4852(11) ?
S1 O5 . 1.4883(12) ?
O1 H1A . 0.82(3) ?
O1 H1B . 0.85(3) ?
O2 H2A . 0.78(3) ?
O2 H2B . 0.83(3) ?
O3 H3A . 0.78(3) ?
O3 H3B . 0.84(3) ?
N1 C5 . 1.347(2) ?
N1 C1 . 1.349(2) ?
N2 C7 . 1.350(2) ?
N2 C11 . 1.352(2) ?
C1 C2 . 1.386(2) ?
C1 H1 . 0.9300 ?
C2 C3 . 1.394(3) ?
C2 H2 . 0.9300 ?
C3 C4 . 1.394(3) ?
C3 C6 . 1.460(3) ?
C4 C5 . 1.386(2) ?
C4 H4 . 0.9300 ?
C5 H5 . 0.9300 ?
C6 N3 . 1.143(3) ?
C7 C8 . 1.388(3) ?
C7 H7 . 0.9300 ?
C8 C9 . 1.394(3) ?
C8 H8 . 0.9300 ?
C9 C10 . 1.398(3) ?
C9 C12 . 1.460(3) ?
C10 C11 . 1.391(3) ?
C10 H10 . 0.9300 ?
C11 H11 . 0.9300 ?
C12 N4 . 1.138(3) ?
O8 H8A . 0.82(2) ?
O8 H8B . 0.77(3) ?

loop_
_geom_hbond_atom_site_label_D
_geom_hbond_atom_site_label_H
_geom_hbond_atom_site_label_A
_geom_hbond_site_symmetry_A
_geom_hbond_distance_DH
_geom_hbond_distance_HA
_geom_hbond_distance_DA
_geom_hbond_angle_DHA
O1 H1A O6 2_546 0.82(3) 1.95(3) 2.7644(19) 173(3)
O1 H1B O5 . 0.85(3) 1.92(3) 2.7289(18) 158(2)
O2 H2A O7 1_545 0.78(3) 1.92(3) 2.6940(19) 177(3)
O2 H2B O8 . 0.83(3) 2.07(3) 2.892(2) 176(2)
O3 H3A O5 2_546 0.78(3) 2.00(3) 2.7750(18) 168(3)
O3 H3B O8 4_566 0.84(3) 1.98(3) 2.813(2) 178(2)
O8 H8A O6 2_546 0.82(2) 2.00(3) 2.776(2) 157(2)

loop_
_geom_torsion_atom_site_label_1
_geom_torsion_atom_site_label_2
_geom_torsion_atom_site_label_3
_geom_torsion_atom_site_label_4
_geom_torsion_site_symmetry_1
_geom_torsion_site_symmetry_2
_geom_torsion_site_symmetry_3
_geom_torsion_site_symmetry_4
_geom_torsion
_geom_torsion_publ_flag
O1 Ni1 N1 C5 . . . . 140(2) ?
O2 Ni1 N1 C5 . . . . 42.49(14) ?
O4 Ni1 N1 C5 . . . . -132.92(14) ?
O3 Ni1 N1 C5 . . . . 136.28(14) ?
N2 Ni1 N1 C5 . . . . -44.32(14) ?
O1 Ni1 N1 C1 . . . . -42(2) ?
O2 Ni1 N1 C1 . . . . -139.08(13) ?
O4 Ni1 N1 C1 . . . . 45.51(12) ?
O3 Ni1 N1 C1 . . . . -45.29(13) ?
N2 Ni1 N1 C1 . . . . 134.10(12) ?
O1 Ni1 N2 C7 . . . . -36.74(13) ?
O2 Ni1 N2 C7 . . . . 51.87(13) ?
O4 Ni1 N2 C7 . . . . -128.99(13) ?
O3 Ni1 N2 C7 . . . . -63(2) ?
N1 Ni1 N2 C7 . . . . 143.37(13) ?
O1 Ni1 N2 C11 . . . . 142.65(14) ?
O2 Ni1 N2 C11 . . . . -128.73(15) ?
O4 Ni1 N2 C11 . . . . 50.41(14) ?
O3 Ni1 N2 C11 . . . . 116(2) ?
N1 Ni1 N2 C11 . . . . -37.23(14) ?
O6 S1 O4 Ni1 . . . . 85.58(12) ?
O7 S1 O4 Ni1 . . . . -155.24(10) ?
O5 S1 O4 Ni1 . . . . -35.39(12) ?
O1 Ni1 O4 S1 . . . . 15.93(11) ?
O2 Ni1 O4 S1 . . . . 114.9(6) ?
O3 Ni1 O4 S1 . . . . -74.55(11) ?
N1 Ni1 O4 S1 . . . . -162.57(11) ?
N2 Ni1 O4 S1 . . . . 104.22(10) ?
C5 N1 C1 C2 . . . . 1.2(3) ?
Ni1 N1 C1 C2 . . . . -177.31(14) ?
N1 C1 C2 C3 . . . . 1.1(3) ?
C1 C2 C3 C4 . . . . -2.2(3) ?
C1 C2 C3 C6 . . . . 177.88(19) ?
C2 C3 C4 C5 . . . . 1.0(3) ?
C6 C3 C4 C5 . . . . -179.1(2) ?
C1 N1 C5 C4 . . . . -2.5(3) ?
Ni1 N1 C5 C4 . . . . 175.95(15) ?
C3 C4 C5 N1 . . . . 1.4(3) ?
C2 C3 C6 N3 . . . . 17(15) ?
C4 C3 C6 N3 . . . . -163(15) ?
C11 N2 C7 C8 . . . . 0.1(3) ?
Ni1 N2 C7 C8 . . . . 179.50(14) ?
N2 C7 C8 C9 . . . . 0.2(3) ?
C7 C8 C9 C10 . . . . 0.3(3) ?
C7 C8 C9 C12 . . . . -177.7(2) ?
C8 C9 C10 C11 . . . . -1.1(3) ?
C12 C9 C10 C11 . . . . 176.9(2) ?
C7 N2 C11 C10 . . . . -0.9(3) ?
Ni1 N2 C11 C10 . . . . 179.70(15) ?
C9 C10 C11 N2 . . . . 1.4(3) ?
C8 C9 C12 N4 . . . . 44(5) ?
C10 C9 C12 N4 . . . . -133(5) ?
